data_7120571
loop_
_publ_author_name
'Tao, Chen-Lei'
'Chen, Bin'
'Liu, Xun-Gao'
'Zhou, Li-Jiao'
'Zhu, Xiao-Li'
'Cao, Jun'
'Gu, Zhi-Guo'
'Zhao, Zujin'
'Shen, Liang'
'Tang, Ben Zhong'

_publ_section_title
;
 A highly luminescent entangled metal-organic framework based on
 pyridine-substituted tetraphenylethene for efficient pesticide detection
;
_journal_name_full 'Chem. Commun.'
_journal_paper_doi 10.1039/C7CC05031C
_journal_year 2017
_chemical_formula_moiety 'C36 H26 N2'
_chemical_formula_sum 'C36 H26 N2'
_chemical_formula_weight 486.59
_space_group_crystal_system monoclinic
_space_group_IT_number 4
_space_group_name_Hall 'P 2yb'
_space_group_name_H-M_alt 'P 1 21 1'
_symmetry_space_group_name_Hall 'P 2yb'
_symmetry_space_group_name_H-M 'P 1 21 1'
_atom_sites_solution_hydrogens geom
_audit_creation_method SHELXL-2014/7
_audit_update_record
;
2017-05-23 deposited with the CCDC.
2017-08-16 downloaded from the CCDC.
;
_cell_angle_alpha 90
_cell_angle_beta 90.142(2)
_cell_angle_gamma 90
_cell_formula_units_Z 4
_cell_length_a 5.6957(4)
_cell_length_b 34.431(2)
_cell_length_c 13.1466(9)
_cell_measurement_reflns_used 8790
_cell_measurement_temperature 173(2)
_cell_measurement_theta_max 23.29
_cell_measurement_theta_min 2.83
_cell_volume 2578.2(3)
_computing_structure_refinement 'SHELXL-2014/7 (Sheldrick, 2014)'
_diffrn_ambient_temperature 173(2)
_diffrn_measured_fraction_theta_full 0.998
_diffrn_measured_fraction_theta_max 0.998
_diffrn_measurement_device_type 'PHOTON 100 CMOS detector'
_diffrn_measurement_method 'omega scan'
_diffrn_radiation_type MoK\a
_diffrn_radiation_wavelength 0.71073
_diffrn_reflns_av_R_equivalents 0.1060
_diffrn_reflns_av_unetI/netI 0.0768
_diffrn_reflns_Laue_measured_fraction_full 0.998
_diffrn_reflns_Laue_measured_fraction_max 0.998
_diffrn_reflns_limit_h_max 6
_diffrn_reflns_limit_h_min -5
_diffrn_reflns_limit_k_max 36
_diffrn_reflns_limit_k_min -36
_diffrn_reflns_limit_l_max 14
_diffrn_reflns_limit_l_min -14
_diffrn_reflns_number 35464
_diffrn_reflns_point_group_measured_fraction_full 0.994
_diffrn_reflns_point_group_measured_fraction_max 0.994
_diffrn_reflns_theta_full 22.249
_diffrn_reflns_theta_max 22.249
_diffrn_reflns_theta_min 2.828
_diffrn_source 'sealed tube'
_exptl_absorpt_coefficient_mu 0.073
_exptl_absorpt_correction_T_max 0.7449
_exptl_absorpt_correction_T_min 0.5926
_exptl_absorpt_correction_type multi-scan
_exptl_absorpt_process_details 'SADABS (Bruker, 2014)'
_exptl_crystal_density_diffrn 1.254
_exptl_crystal_description needle
_exptl_crystal_F_000 1024
_exptl_crystal_size_max 0.380
_exptl_crystal_size_mid 0.100
_exptl_crystal_size_min 0.030
_refine_diff_density_max 0.416
_refine_diff_density_min -0.363
_refine_diff_density_rms 0.088
_refine_ls_abs_structure_details
;
 Flack x determined using 1982 quotients [(I+)-(I-)]/[(I+)+(I-)]
 (Parsons, Flack and Wagner, Acta Cryst. B69 (2013) 249-259).
;
_refine_ls_abs_structure_Flack -2.6(10)
_refine_ls_extinction_method none
_refine_ls_goodness_of_fit_ref 1.199
_refine_ls_hydrogen_treatment constr
_refine_ls_matrix_type full
_refine_ls_number_parameters 710
_refine_ls_number_reflns 6467
_refine_ls_number_restraints 208
_refine_ls_restrained_S_all 1.182
_refine_ls_R_factor_all 0.1332
_refine_ls_R_factor_gt 0.1076
_refine_ls_shift/su_max 0.001
_refine_ls_shift/su_mean 0.000
_refine_ls_structure_factor_coef Fsqd
_refine_ls_weighting_details 'w=1/[\s^2^(Fo^2^)+(0.1407P)^2^+9.3569P] where P=(Fo^2^+2Fc^2^)/3'
_refine_ls_weighting_scheme calc
_refine_ls_wR_factor_gt 0.2778
_refine_ls_wR_factor_ref 0.2984
_reflns_Friedel_coverage 0.953
_reflns_Friedel_fraction_full 0.990
_reflns_Friedel_fraction_max 0.990
_reflns_number_gt 5341
_reflns_number_total 6467
_reflns_threshold_expression 'I > 2\s(I)'
_cod_data_source_file c7cc05031c2.cif
_cod_data_source_block BPyTPE
_cod_original_cell_volume 2578.1(3)
_cod_database_code 7120571
_shelx_shelxl_version_number 2014/7
_shelx_space_group_comment
;
The symmetry employed for this shelxl refinement is uniquely defined
by the following loop, which should always be used as a source of
symmetry information in preference to the above space-group names.
They are only intended as comments.
;
_shelx_estimated_absorpt_t_min 0.973
_shelx_estimated_absorpt_t_max 0.998

loop_
_space_group_symop_operation_xyz
'x, y, z'
'-x, y+1/2, -z'

loop_
_atom_site_label
_atom_site_type_symbol
_atom_site_fract_x
_atom_site_fract_y
_atom_site_fract_z
_atom_site_U_iso_or_equiv
_atom_site_adp_type
_atom_site_occupancy
_atom_site_site_symmetry_order
_atom_site_calc_flag
_atom_site_refinement_flags_posn
_atom_site_refinement_flags_adp
_atom_site_refinement_flags_occupancy
_atom_site_disorder_assembly
_atom_site_disorder_group
C1A C 0.035(2) 0.6405(4) 0.7460(10) 0.023(3) Uani 1 1 d D . . . .
C2A C 0.057(2) 0.6046(4) 0.7031(10) 0.023(3) Uani 1 1 d . . . . .
C3A C 0.094(2) 0.6497(4) 0.8528(11) 0.026(3) Uani 1 1 d . . . . .
C4A C -0.061(2) 0.6725(4) 0.9110(11) 0.026(3) Uani 1 1 d . . . . .
H4A H -0.2068 0.6800 0.8817 0.031 Uiso 1 1 calc R U . . .
C5A C -0.010(2) 0.6841(4) 1.0085(10) 0.022(3) Uani 1 1 d . . . . .
H5A H -0.1194 0.6996 1.0447 0.026 Uiso 1 1 calc R U . . .
C6A C 0.202(2) 0.6734(4) 1.0553(9) 0.018(3) Uani 1 1 d . . . . .
C7A C 0.356(2) 0.6509(4) 0.9996(11) 0.026(3) Uani 1 1 d . U . . .
H7A H 0.4993 0.6428 1.0304 0.031 Uiso 1 1 calc R U . . .
C8A C 0.308(2) 0.6396(4) 0.8993(10) 0.024(3) Uani 1 1 d . . . . .
H8A H 0.4212 0.6251 0.8623 0.029 Uiso 1 1 calc R U . . .
C9A C 0.490(3) 0.6844(5) 1.3119(12) 0.040(4) Uani 1 1 d . . . . .
H9A H 0.6274 0.6754 1.3452 0.048 Uiso 1 1 calc R U . . .
C10A C 0.452(3) 0.6726(5) 1.2130(11) 0.036(4) Uani 1 1 d . . . . .
H10A H 0.5626 0.6563 1.1796 0.043 Uiso 1 1 calc R U . . .
C11A C 0.253(2) 0.6846(4) 1.1637(11) 0.026(3) Uani 1 1 d . . . . .
C12A C 0.107(3) 0.7086(5) 1.2159(11) 0.038(4) Uani 1 1 d . . . . .
H12A H -0.0274 0.7189 1.1826 0.045 Uiso 1 1 calc R U . . .
C13A C 0.150(3) 0.7187(5) 1.3184(12) 0.036(4) Uani 1 1 d . U . . .
H13A H 0.0373 0.7335 1.3547 0.043 Uiso 1 1 calc R U . . .
C20A C 0.011(3) 0.5978(4) 0.5960(11) 0.027(4) Uani 1 1 d . . . . .
C21A C -0.145(2) 0.5678(4) 0.5698(11) 0.027(3) Uani 1 1 d . . . . .
H21A H -0.2092 0.5512 0.6201 0.032 Uiso 1 1 calc R U . . .
C22A C -0.203(3) 0.5632(4) 0.4655(11) 0.028(4) Uani 1 1 d . . . . .
H22A H -0.3064 0.5428 0.4473 0.034 Uiso 1 1 calc R U . . .
C23A C -0.119(3) 0.5862(4) 0.3902(11) 0.027(4) Uani 1 1 d . . . . .
C24A C 0.041(3) 0.6148(4) 0.4177(11) 0.032(4) Uani 1 1 d . . . . .
H24A H 0.1087 0.6306 0.3662 0.038 Uiso 1 1 calc R U . . .
C25A C 0.105(3) 0.6208(4) 0.5175(11) 0.031(4) Uani 1 1 d . . . . .
H25A H 0.2139 0.6407 0.5336 0.038 Uiso 1 1 calc R U . . .
C26A C -0.110(3) 0.5862(5) 0.1024(12) 0.037(4) Uani 1 1 d . . . . .
H26A H -0.0118 0.5964 0.0506 0.044 Uiso 1 1 calc R U . . .
C27A C -0.042(3) 0.5922(4) 0.2022(11) 0.030(4) Uani 1 1 d . . . . .
H27A H 0.1028 0.6048 0.2163 0.036 Uiso 1 1 calc R U . . .
C28A C -0.181(3) 0.5801(4) 0.2809(11) 0.027(4) Uani 1 1 d . . . . .
C29A C -0.391(3) 0.5612(5) 0.2553(12) 0.040(4) Uani 1 1 d . . . . .
H29A H -0.4968 0.5524 0.3060 0.047 Uiso 1 1 calc R U . . .
C30A C -0.437(3) 0.5558(6) 0.1526(12) 0.048(5) Uani 1 1 d . . . . .
H30A H -0.5772 0.5426 0.1351 0.058 Uiso 1 1 calc R U . . .
C31A C 0.139(3) 0.5709(4) 0.7647(12) 0.033(4) Uani 1 1 d . . . . .
C32A C 0.024(3) 0.5588(4) 0.8502(11) 0.033(4) Uani 1 1 d . . . . .
H32A H -0.1173 0.5713 0.8703 0.039 Uiso 1 1 calc R U . . .
C33A C 0.113(3) 0.5284(4) 0.9078(13) 0.043(4) Uani 1 1 d . . . . .
H33A H 0.0334 0.5204 0.9677 0.051 Uiso 1 1 calc R U . . .
C34A C 0.319(4) 0.5096(5) 0.8783(15) 0.054(5) Uani 1 1 d . . . . .
H34A H 0.3874 0.4904 0.9209 0.065 Uiso 1 1 calc R U . . .
C35A C 0.424(3) 0.5193(5) 0.7846(13) 0.049(5) Uani 1 1 d . . . . .
H35A H 0.5552 0.5051 0.7602 0.058 Uiso 1 1 calc R U . . .
C36A C 0.333(3) 0.5497(5) 0.7291(14) 0.041(4) Uani 1 1 d . . . . .
H36A H 0.4026 0.5565 0.6659 0.050 Uiso 1 1 calc R U . . .
C1B C 0.464(2) 0.3595(4) 0.3069(10) 0.026(3) Uani 1 1 d . . . . .
C2B C 0.444(2) 0.3956(4) 0.2653(11) 0.025(3) Uani 1 1 d . . . . .
C3B C 0.408(3) 0.3506(4) 0.4150(10) 0.024(3) Uani 1 1 d . . . . .
C4B C 0.197(2) 0.3610(4) 0.4581(12) 0.031(4) Uani 1 1 d . . . . .
H4B H 0.0863 0.3761 0.4211 0.037 Uiso 1 1 calc R U . . .
C5B C 0.150(3) 0.3489(4) 0.5582(11) 0.031(4) Uani 1 1 d . . . . .
H5B H 0.0057 0.3565 0.5888 0.037 Uiso 1 1 calc R U . . .
C6B C 0.303(2) 0.3267(4) 0.6130(10) 0.022(3) Uani 1 1 d . . . . .
C7B C 0.506(2) 0.3170(4) 0.5693(10) 0.019(3) Uani 1 1 d . . . . .
H7B H 0.6178 0.3025 0.6073 0.023 Uiso 1 1 calc R U . . .
C8B C 0.560(3) 0.3277(4) 0.4682(12) 0.030(4) Uani 1 1 d . . . . .
H8B H 0.7011 0.3189 0.4375 0.037 Uiso 1 1 calc R U . . .
C9B C 0.342(3) 0.2814(5) 0.8759(10) 0.033(4) Uani 1 1 d . . . . .
H9B H 0.4531 0.2662 0.9126 0.039 Uiso 1 1 calc R U . . .
C10B C 0.391(3) 0.2904(5) 0.7739(12) 0.035(4) Uani 1 1 d . . . . .
H10B H 0.5250 0.2794 0.7416 0.042 Uiso 1 1 calc R U . . .
C11B C 0.247(2) 0.3151(4) 0.7209(10) 0.021(3) Uani 1 1 d . . . . .
C12B C 0.047(3) 0.3270(5) 0.7720(11) 0.031(4) Uani 1 1 d . . . . .
H12B H -0.0628 0.3432 0.7380 0.037 Uiso 1 1 calc R U . . .
C13B C 0.004(3) 0.3161(5) 0.8703(12) 0.036(4) Uani 1 1 d . . . . .
H13B H -0.1354 0.3252 0.9022 0.044 Uiso 1 1 calc R U . . .
C14B C 0.558(3) 0.3260(5) 0.2463(10) 0.030(4) Uani 1 1 d . . . . .
C15B C 0.768(3) 0.3269(5) 0.1967(10) 0.033(4) Uani 1 1 d . . . . .
H15B H 0.8694 0.3486 0.2046 0.039 Uiso 1 1 calc R U . . .
C16B C 0.835(3) 0.2961(6) 0.1346(12) 0.046(5) Uani 1 1 d . . . . .
H16B H 0.9807 0.2966 0.1000 0.056 Uiso 1 1 calc R U . . .
C17B C 0.688(4) 0.2653(6) 0.1241(14) 0.060(6) Uani 1 1 d . . . . .
H17B H 0.7343 0.2443 0.0816 0.073 Uiso 1 1 calc R U . . .
C18B C 0.470(3) 0.2631(4) 0.1737(13) 0.043(5) Uani 1 1 d . . . . .
H18B H 0.3671 0.2417 0.1641 0.051 Uiso 1 1 calc R U . . .
C19B C 0.412(3) 0.2946(4) 0.2391(12) 0.035(4) Uani 1 1 d . . . . .
H19B H 0.2716 0.2937 0.2778 0.042 Uiso 1 1 calc R U . . .
C20B C 0.486(2) 0.4027(4) 0.1535(9) 0.018(3) Uani 1 1 d . . . . .
C21B C 0.631(3) 0.4325(5) 0.1288(11) 0.032(4) Uani 1 1 d . . . . .
H21B H 0.6895 0.4491 0.1806 0.039 Uiso 1 1 calc R U . . .
C22B C 0.696(3) 0.4392(5) 0.0237(11) 0.035(4) Uani 1 1 d . . . . .
H22B H 0.7958 0.4603 0.0061 0.042 Uiso 1 1 calc R U . . .
C23B C 0.612(3) 0.4149(4) -0.0489(10) 0.024(3) Uani 1 1 d . . . . .
C24B C 0.451(3) 0.3851(4) -0.0221(11) 0.026(3) Uani 1 1 d . . . . .
H24B H 0.3810 0.3694 -0.0731 0.031 Uiso 1 1 calc R U . . .
C25B C 0.398(3) 0.3793(4) 0.0811(11) 0.029(4) Uani 1 1 d . . . . .
H25B H 0.2982 0.3584 0.1000 0.035 Uiso 1 1 calc R U . . .
C26B C 0.601(3) 0.4149(5) -0.3371(12) 0.038(4) Uani 1 1 d . . . . .
H26B H 0.4965 0.4074 -0.3901 0.046 Uiso 1 1 calc R U . . .
C27B C 0.535(3) 0.4075(5) -0.2368(10) 0.032(4) Uani 1 1 d . . . . .
H27B H 0.3921 0.3944 -0.2226 0.038 Uiso 1 1 calc R U . . .
C28B C 0.680(3) 0.4193(4) -0.1580(11) 0.026(4) Uani 1 1 d . . . . .
C29B C 0.891(3) 0.4365(5) -0.1853(12) 0.038(4) Uani 1 1 d . . . . .
H29B H 1.0009 0.4442 -0.1346 0.045 Uiso 1 1 calc R U . . .
C30B C 0.941(3) 0.4421(5) -0.2876(11) 0.032(4) Uani 1 1 d . . . . .
H30B H 1.0852 0.4543 -0.3043 0.038 Uiso 1 1 calc R U . . .
C31B C 0.379(3) 0.4304(4) 0.3254(11) 0.027(4) Uani 1 1 d . . . . .
C32B C 0.507(3) 0.4417(4) 0.4124(10) 0.029(4) Uani 1 1 d . . . . .
H32B H 0.6427 0.4275 0.4325 0.035 Uiso 1 1 calc R U . . .
C33B C 0.434(3) 0.4736(4) 0.4683(13) 0.040(4) Uani 1 1 d . . . . .
H33B H 0.5177 0.4807 0.5280 0.048 Uiso 1 1 calc R U . . .
C34B C 0.245(4) 0.4946(5) 0.4392(15) 0.051(5) Uani 1 1 d . . . . .
H34B H 0.1937 0.5158 0.4797 0.061 Uiso 1 1 calc R U . . .
C35B C 0.126(3) 0.4853(6) 0.3493(16) 0.057(5) Uani 1 1 d . . . . .
H35B H 0.0044 0.5016 0.3248 0.069 Uiso 1 1 calc R U . . .
C36B C 0.186(3) 0.4528(5) 0.2973(12) 0.039(4) Uani 1 1 d . . . . .
H36B H 0.0945 0.4451 0.2403 0.047 Uiso 1 1 calc R U . . .
N1A N 0.347(2) 0.7078(4) 1.3642(9) 0.040(3) Uani 1 1 d . . . . .
N2A N -0.296(3) 0.5680(5) 0.0742(10) 0.048(4) Uani 1 1 d . . . . .
N1B N 0.150(2) 0.2930(4) 0.9238(10) 0.039(3) Uani 1 1 d . . . . .
N2B N 0.804(2) 0.4319(4) -0.3624(10) 0.040(3) Uani 1 1 d . . . . .
C14A C -0.038(5) 0.6745(8) 0.685(3) 0.024(6) Uani 0.63(8) 1 d D U P A 1
C15A C -0.253(5) 0.6754(9) 0.634(3) 0.028(5) Uani 0.63(8) 1 d D U P A 1
H15A H -0.3556 0.6537 0.6380 0.033 Uiso 0.63(8) 1 calc R U P A 1
C16A C -0.320(6) 0.7076(11) 0.5767(19) 0.027(6) Uani 0.63(8) 1 d D U P A 1
H16A H -0.4708 0.7086 0.5461 0.032 Uiso 0.63(8) 1 calc R U P A 1
C17A C -0.162(8) 0.7382(9) 0.5650(19) 0.024(6) Uani 0.63(8) 1 d D U P A 1
H17A H -0.1968 0.7585 0.5186 0.029 Uiso 0.63(8) 1 calc R U P A 1
C18A C 0.048(7) 0.7391(6) 0.621(2) 0.021(5) Uani 0.63(8) 1 d D U P A 1
H18A H 0.1487 0.7611 0.6189 0.026 Uiso 0.63(8) 1 calc R U P A 1
C19A C 0.104(7) 0.7071(7) 0.680(3) 0.026(5) Uani 0.63(8) 1 d D U P A 1
H19A H 0.2457 0.7075 0.7187 0.031 Uiso 0.63(8) 1 calc R U P A 1
C14Z C -0.072(10) 0.6734(13) 0.690(7) 0.026(8) Uiso 0.37(8) 1 d D U P A 2
C15Z C -0.286(9) 0.6684(16) 0.640(5) 0.030(8) Uiso 0.37(8) 1 d D U P A 2
H15Z H -0.3745 0.6454 0.6514 0.036 Uiso 0.37(8) 1 calc R U P A 2
C16Z C -0.373(9) 0.6964(19) 0.574(4) 0.032(8) Uiso 0.37(8) 1 d D U P A 2
H16Z H -0.5186 0.6929 0.5402 0.039 Uiso 0.37(8) 1 calc R U P A 2
C17Z C -0.238(11) 0.7299(14) 0.559(3) 0.019(8) Uiso 0.37(8) 1 d D U P A 2
H17Z H -0.2963 0.7494 0.5150 0.023 Uiso 0.37(8) 1 calc R U P A 2
C18Z C -0.022(11) 0.7358(12) 0.607(4) 0.025(8) Uiso 0.37(8) 1 d D U P A 2
H18Z H 0.0664 0.7587 0.5955 0.030 Uiso 0.37(8) 1 calc R U P A 2
C19Z C 0.058(10) 0.7069(12) 0.672(6) 0.021(8) Uiso 0.37(8) 1 d D U P A 2
H19Z H 0.2060 0.7101 0.7048 0.025 Uiso 0.37(8) 1 calc R U P A 2

loop_
_atom_site_aniso_label
_atom_site_aniso_U_11
_atom_site_aniso_U_22
_atom_site_aniso_U_33
_atom_site_aniso_U_23
_atom_site_aniso_U_13
_atom_site_aniso_U_12
C1A 0.016(7) 0.031(9) 0.023(8) -0.002(7) -0.001(6) -0.007(6)
C2A 0.019(8) 0.026(8) 0.023(8) -0.005(7) 0.004(6) 0.011(6)
C3A 0.024(8) 0.027(8) 0.027(8) -0.008(7) -0.008(7) 0.001(7)
C4A 0.013(7) 0.041(9) 0.024(8) 0.005(7) 0.003(6) 0.001(7)
C5A 0.017(8) 0.029(8) 0.018(8) -0.016(6) -0.008(6) 0.007(6)
C6A 0.017(7) 0.033(8) 0.003(6) 0.001(6) 0.002(5) -0.003(6)
C7A 0.018(6) 0.030(6) 0.028(6) -0.001(5) -0.013(5) 0.002(5)
C8A 0.014(7) 0.039(9) 0.020(8) -0.006(6) -0.003(6) 0.001(6)
C9A 0.027(9) 0.065(12) 0.028(9) -0.001(8) -0.019(7) -0.010(8)
C10A 0.029(9) 0.047(10) 0.030(9) 0.013(8) -0.008(7) 0.000(8)
C11A 0.018(8) 0.032(9) 0.030(8) -0.003(7) 0.005(7) 0.000(7)
C12A 0.038(10) 0.054(11) 0.021(8) 0.002(8) -0.015(7) 0.007(8)
C13A 0.036(8) 0.046(9) 0.026(8) -0.003(7) -0.021(7) 0.004(7)
C20A 0.022(9) 0.029(9) 0.031(9) 0.001(7) -0.010(7) 0.017(7)
C21A 0.024(8) 0.024(8) 0.032(9) -0.003(6) 0.000(7) -0.007(7)
C22A 0.023(8) 0.039(9) 0.023(8) -0.010(7) 0.003(6) -0.008(7)
C23A 0.030(9) 0.022(8) 0.029(9) -0.006(7) -0.009(7) -0.001(7)
C24A 0.036(10) 0.034(9) 0.026(9) -0.001(7) 0.005(7) -0.017(7)
C25A 0.040(10) 0.025(8) 0.029(9) -0.008(7) -0.003(7) -0.011(7)
C26A 0.038(10) 0.045(10) 0.028(9) -0.012(7) -0.003(8) -0.006(8)
C27A 0.031(9) 0.030(9) 0.029(9) -0.006(7) -0.009(7) -0.016(7)
C28A 0.026(9) 0.032(8) 0.024(8) -0.005(7) -0.011(7) 0.001(7)
C29A 0.032(10) 0.058(11) 0.028(9) -0.009(8) -0.006(7) 0.000(8)
C30A 0.040(11) 0.075(13) 0.029(10) -0.006(9) 0.006(8) 0.002(10)
C31A 0.033(9) 0.027(9) 0.038(9) -0.004(7) -0.006(8) -0.013(8)
C32A 0.042(10) 0.021(8) 0.035(9) -0.001(7) 0.007(8) 0.003(7)
C33A 0.059(12) 0.020(9) 0.048(11) -0.005(8) -0.013(9) 0.000(9)
C34A 0.072(14) 0.024(9) 0.066(13) 0.003(9) -0.026(11) 0.021(9)
C35A 0.049(11) 0.054(12) 0.043(11) -0.003(9) 0.009(9) 0.010(9)
C36A 0.035(10) 0.032(10) 0.057(11) -0.001(8) -0.011(9) 0.011(8)
C1B 0.016(8) 0.038(9) 0.022(8) -0.007(7) 0.008(6) 0.009(7)
C2B 0.022(8) 0.019(8) 0.032(8) 0.004(7) -0.006(7) 0.002(6)
C3B 0.028(9) 0.029(8) 0.016(7) 0.006(6) 0.007(6) -0.009(7)
C4B 0.011(8) 0.035(9) 0.046(10) 0.017(7) 0.008(7) 0.010(7)
C5B 0.025(9) 0.041(10) 0.026(8) -0.011(7) 0.008(7) -0.003(7)
C6B 0.019(8) 0.026(8) 0.020(8) 0.001(6) 0.008(6) 0.003(7)
C7B 0.018(8) 0.019(8) 0.020(8) -0.003(6) -0.004(6) 0.010(6)
C8B 0.021(8) 0.029(8) 0.041(10) 0.001(7) 0.009(7) 0.008(7)
C9B 0.044(10) 0.047(10) 0.007(7) 0.007(7) 0.009(7) 0.008(8)
C10B 0.020(8) 0.046(10) 0.038(10) 0.007(8) 0.014(7) 0.010(8)
C11B 0.021(8) 0.028(8) 0.014(7) -0.009(6) -0.002(6) -0.005(6)
C12B 0.025(9) 0.050(10) 0.019(8) 0.008(7) 0.008(7) 0.004(8)
C13B 0.019(8) 0.055(11) 0.034(10) 0.004(8) 0.000(7) -0.002(8)
C14B 0.036(9) 0.040(9) 0.014(8) 0.000(6) -0.014(7) 0.008(8)
C15B 0.032(9) 0.045(10) 0.021(8) 0.007(7) 0.007(7) 0.011(8)
C16B 0.040(10) 0.071(14) 0.029(10) -0.008(9) 0.006(8) 0.013(10)
C17B 0.077(16) 0.065(14) 0.039(12) -0.005(10) 0.001(11) 0.040(13)
C18B 0.062(13) 0.019(8) 0.047(11) -0.008(7) -0.029(10) -0.002(8)
C19B 0.031(9) 0.032(10) 0.041(10) 0.002(8) -0.009(7) -0.004(8)
C20B 0.022(8) 0.023(8) 0.008(7) -0.001(6) -0.003(6) 0.002(6)
C21B 0.039(10) 0.037(10) 0.021(8) -0.002(7) -0.018(7) 0.004(8)
C22B 0.038(10) 0.038(9) 0.030(9) 0.005(7) 0.012(7) 0.002(8)
C23B 0.028(8) 0.025(8) 0.018(8) 0.005(6) -0.008(6) 0.009(7)
C24B 0.024(9) 0.028(8) 0.025(8) -0.004(6) -0.001(6) -0.011(7)
C25B 0.034(9) 0.029(9) 0.024(8) 0.015(7) -0.011(7) -0.009(7)
C26B 0.031(10) 0.041(10) 0.042(10) 0.002(8) -0.002(8) 0.003(8)
C27B 0.041(10) 0.039(9) 0.016(8) -0.007(7) -0.010(7) -0.015(8)
C28B 0.034(9) 0.017(7) 0.027(9) 0.004(6) 0.024(7) 0.007(7)
C29B 0.038(10) 0.038(10) 0.036(9) 0.001(8) -0.007(8) -0.010(8)
C30B 0.018(8) 0.041(9) 0.036(10) 0.008(8) 0.003(7) 0.001(7)
C31B 0.029(9) 0.020(8) 0.031(9) -0.004(7) 0.007(7) 0.007(7)
C32B 0.031(9) 0.033(9) 0.024(8) 0.009(7) 0.002(7) 0.002(7)
C33B 0.058(12) 0.025(9) 0.036(10) -0.002(7) -0.004(9) -0.002(9)
C34B 0.061(13) 0.035(10) 0.056(13) -0.002(9) 0.013(10) 0.002(9)
C35B 0.048(12) 0.046(12) 0.078(15) -0.009(11) -0.008(11) 0.026(10)
C36B 0.035(10) 0.045(11) 0.037(9) -0.004(8) -0.012(8) -0.004(8)
N1A 0.053(9) 0.047(9) 0.020(7) -0.002(6) 0.001(7) -0.010(8)
N2A 0.036(9) 0.070(11) 0.037(9) 0.002(7) 0.009(7) 0.007(8)
N1B 0.036(8) 0.049(9) 0.033(8) -0.004(7) 0.007(7) -0.013(7)
N2B 0.041(9) 0.048(9) 0.030(8) 0.005(6) 0.005(7) -0.004(7)
C14A 0.024(11) 0.023(10) 0.023(10) -0.006(8) 0.011(11) -0.002(9)
C15A 0.027(11) 0.028(11) 0.027(10) -0.010(10) 0.008(10) -0.011(9)
C16A 0.028(11) 0.026(11) 0.027(9) -0.008(9) -0.007(9) 0.002(10)
C17A 0.032(12) 0.029(10) 0.011(9) 0.013(9) 0.001(10) -0.004(10)
C18A 0.023(12) 0.016(9) 0.025(10) -0.006(8) -0.006(9) 0.006(9)
C19A 0.028(12) 0.023(10) 0.028(11) -0.014(9) 0.007(10) -0.001(9)

loop_
_atom_type_symbol
_atom_type_description
_atom_type_scat_dispersion_real
_atom_type_scat_dispersion_imag
_atom_type_scat_source
C C 0.0033 0.0016 'International Tables Vol C Tables 4.2.6.8 and 6.1.1.4'
H H 0.0000 0.0000 'International Tables Vol C Tables 4.2.6.8 and 6.1.1.4'
N N 0.0061 0.0033 'International Tables Vol C Tables 4.2.6.8 and 6.1.1.4'

loop_
_geom_angle_atom_site_label_1
_geom_angle_atom_site_label_2
_geom_angle_atom_site_label_3
_geom_angle
C2A C1A C14A 121(2)
C2A C1A C3A 124.5(13)
C14A C1A C3A 114(2)
C2A C1A C14Z 122(4)
C3A C1A C14Z 113(4)
C1A C2A C20A 122.0(13)
C1A C2A C31A 120.7(12)
C20A C2A C31A 117.2(12)
C4A C3A C8A 116.5(12)
C4A C3A C1A 119.7(12)
C8A C3A C1A 123.6(13)
C5A C4A C3A 122.5(13)
C5A C4A H4A 118.7
C3A C4A H4A 118.7
C4A C5A C6A 120.9(12)
C4A C5A H5A 119.5
C6A C5A H5A 119.5
C7A C6A C5A 117.5(11)
C7A C6A C11A 121.6(11)
C5A C6A C11A 120.8(11)
C6A C7A C8A 122.0(12)
C6A C7A H7A 119.0
C8A C7A H7A 119.0
C7A C8A C3A 120.5(13)
C7A C8A H8A 119.8
C3A C8A H8A 119.8
N1A C9A C10A 124.8(15)
N1A C9A H9A 117.6
C10A C9A H9A 117.6
C11A C10A C9A 118.9(16)
C11A C10A H10A 120.6
C9A C10A H10A 120.6
C12A C11A C10A 116.8(15)
C12A C11A C6A 121.3(13)
C10A C11A C6A 121.8(13)
C11A C12A C13A 121.8(15)
C11A C12A H12A 119.1
C13A C12A H12A 119.1
N1A C13A C12A 120.6(15)
N1A C13A H13A 119.7
C12A C13A H13A 119.7
C21A C20A C25A 118.3(13)
C21A C20A C2A 118.1(14)
C25A C20A C2A 123.5(14)
C20A C21A C22A 117.6(14)
C20A C21A H21A 121.2
C22A C21A H21A 121.2
C23A C22A C21A 124.2(14)
C23A C22A H22A 117.9
C21A C22A H22A 117.9
C22A C23A C24A 117.1(13)
C22A C23A C28A 122.6(13)
C24A C23A C28A 120.3(14)
C25A C24A C23A 121.7(14)
C25A C24A H24A 119.1
C23A C24A H24A 119.1
C24A C25A C20A 121.0(14)
C24A C25A H25A 119.5
C20A C25A H25A 119.5
N2A C26A C27A 125.1(16)
N2A C26A H26A 117.4
C27A C26A H26A 117.4
C28A C27A C26A 120.6(14)
C28A C27A H27A 119.7
C26A C27A H27A 119.7
C27A C28A C29A 117.0(13)
C27A C28A C23A 123.1(13)
C29A C28A C23A 119.9(14)
C30A C29A C28A 117.1(16)
C30A C29A H29A 121.5
C28A C29A H29A 121.5
N2A C30A C29A 125.7(17)
N2A C30A H30A 117.2
C29A C30A H30A 117.2
C32A C31A C36A 119.6(15)
C32A C31A C2A 122.5(14)
C36A C31A C2A 117.9(14)
C31A C32A C33A 120.3(16)
C31A C32A H32A 119.8
C33A C32A H32A 119.8
C32A C33A C34A 120.3(17)
C32A C33A H33A 119.8
C34A C33A H33A 119.8
C33A C34A C35A 119.4(16)
C33A C34A H34A 120.3
C35A C34A H34A 120.3
C36A C35A C34A 118.9(17)
C36A C35A H35A 120.6
C34A C35A H35A 120.6
C35A C36A C31A 120.9(17)
C35A C36A H36A 119.5
C31A C36A H36A 119.5
C2B C1B C3B 123.6(13)
C2B C1B C14B 121.1(12)
C3B C1B C14B 115.2(13)
C1B C2B C31B 123.0(13)
C1B C2B C20B 121.8(12)
C31B C2B C20B 115.2(11)
C8B C3B C4B 119.5(13)
C8B C3B C1B 118.2(13)
C4B C3B C1B 121.8(13)
C3B C4B C5B 118.6(13)
C3B C4B H4B 120.7
C5B C4B H4B 120.7
C6B C5B C4B 122.3(13)
C6B C5B H5B 118.9
C4B C5B H5B 118.9
C7B C6B C5B 117.8(13)
C7B C6B C11B 121.7(12)
C5B C6B C11B 120.4(12)
C6B C7B C8B 122.1(13)
C6B C7B H7B 119.0
C8B C7B H7B 119.0
C3B C8B C7B 119.6(13)
C3B C8B H8B 120.2
C7B C8B H8B 120.2
N1B C9B C10B 123.5(14)
N1B C9B H9B 118.3
C10B C9B H9B 118.3
C11B C10B C9B 120.1(14)
C11B C10B H10B 120.0
C9B C10B H10B 120.0
C10B C11B C12B 115.5(13)
C10B C11B C6B 120.8(12)
C12B C11B C6B 123.6(13)
C13B C12B C11B 121.7(14)
C13B C12B H12B 119.1
C11B C12B H12B 119.1
N1B C13B C12B 122.8(15)
N1B C13B H13B 118.6
C12B C13B H13B 118.6
C19B C14B C15B 121.2(15)
C19B C14B C1B 115.4(14)
C15B C14B C1B 123.3(14)
C14B C15B C16B 120.2(16)
C14B C15B H15B 119.9
C16B C15B H15B 119.9
C17B C16B C15B 119.2(17)
C17B C16B H16B 120.4
C15B C16B H16B 120.4
C16B C17B C18B 122.6(17)
C16B C17B H17B 118.7
C18B C17B H17B 118.7
C17B C18B C19B 116.6(16)
C17B C18B H18B 121.7
C19B C18B H18B 121.7
C14B C19B C18B 120.2(16)
C14B C19B H19B 119.9
C18B C19B H19B 119.9
C25B C20B C21B 120.7(13)
C25B C20B C2B 122.3(13)
C21B C20B C2B 116.9(12)
C20B C21B C22B 120.5(13)
C20B C21B H21B 119.8
C22B C21B H21B 119.8
C23B C22B C21B 118.7(15)
C23B C22B H22B 120.6
C21B C22B H22B 120.6
C22B C23B C24B 119.9(13)
C22B C23B C28B 121.4(14)
C24B C23B C28B 118.7(13)
C25B C24B C23B 119.0(13)
C25B C24B H24B 120.5
C23B C24B H24B 120.5
C20B C25B C24B 121.1(13)
C20B C25B H25B 119.4
C24B C25B H25B 119.4
N2B C26B C27B 123.2(15)
N2B C26B H26B 118.4
C27B C26B H26B 118.4
C28B C27B C26B 119.6(15)
C28B C27B H27B 120.2
C26B C27B H27B 120.2
C27B C28B C29B 116.6(13)
C27B C28B C23B 122.2(13)
C29B C28B C23B 121.2(14)
C28B C29B C30B 119.2(14)
C28B C29B H29B 120.4
C30B C29B H29B 120.4
N2B C30B C29B 124.8(15)
N2B C30B H30B 117.6
C29B C30B H30B 117.6
C36B C31B C32B 118.1(13)
C36B C31B C2B 120.3(13)
C32B C31B C2B 121.6(13)
C33B C32B C31B 119.5(14)
C33B C32B H32B 120.3
C31B C32B H32B 120.3
C34B C33B C32B 121.0(16)
C34B C33B H33B 119.5
C32B C33B H33B 119.5
C33B C34B C35B 120.0(17)
C33B C34B H34B 120.0
C35B C34B H34B 120.0
C36B C35B C34B 119.6(17)
C36B C35B H35B 120.2
C34B C35B H35B 120.2
C35B C36B C31B 121.5(15)
C35B C36B H36B 119.2
C31B C36B H36B 119.2
C13A N1A C9A 116.9(13)
C26A N2A C30A 114.4(15)
C9B N1B C13B 116.2(13)
C30B N2B C26B 116.6(14)
C19A C14A C15A 117.9(18)
C19A C14A C1A 120.4(15)
C15A C14A C1A 121.7(15)
C16A C15A C14A 121(2)
C16A C15A H15A 119.4
C14A C15A H15A 119.4
C15A C16A C17A 119.2(19)
C15A C16A H16A 120.4
C17A C16A H16A 120.4
C16A C17A C18A 120.5(18)
C16A C17A H17A 119.8
C18A C17A H17A 119.8
C19A C18A C17A 118(2)
C19A C18A H18A 120.9
C17A C18A H18A 120.9
C18A C19A C14A 123(2)
C18A C19A H19A 118.7
C14A C19A H19A 118.7
C19Z C14Z C15Z 119(3)
C19Z C14Z C1A 120(2)
C15Z C14Z C1A 120(2)
C16Z C15Z C14Z 121(3)
C16Z C15Z H15Z 119.4
C14Z C15Z H15Z 119.4
C15Z C16Z C17Z 118(3)
C15Z C16Z H16Z 121.1
C17Z C16Z H16Z 121.1
C18Z C17Z C16Z 123(3)
C18Z C17Z H17Z 118.7
C16Z C17Z H17Z 118.7
C19Z C18Z C17Z 118(3)
C19Z C18Z H18Z 121.2
C17Z C18Z H18Z 121.2
C18Z C19Z C14Z 122(3)
C18Z C19Z H19Z 119.2
C14Z C19Z H19Z 119.2

loop_
_geom_bond_atom_site_label_1
_geom_bond_atom_site_label_2
_geom_bond_distance
C1A C2A 1.364(19)
C1A C14A 1.47(2)
C1A C3A 1.476(19)
C1A C14Z 1.48(3)
C2A C20A 1.45(2)
C2A C31A 1.49(2)
C3A C4A 1.41(2)
C3A C8A 1.41(2)
C4A C5A 1.375(19)
C4A H4A 0.9500
C5A C6A 1.402(19)
C5A H5A 0.9500
C6A C7A 1.384(19)
C6A C11A 1.503(19)
C7A C8A 1.402(19)
C7A H7A 0.9500
C8A H8A 0.9500
C9A N1A 1.34(2)
C9A C10A 1.38(2)
C9A H9A 0.9500
C10A C11A 1.37(2)
C10A H10A 0.9500
C11A C12A 1.36(2)
C12A C13A 1.41(2)
C12A H12A 0.9500
C13A N1A 1.33(2)
C13A H13A 0.9500
C20A C21A 1.40(2)
C20A C25A 1.41(2)
C21A C22A 1.42(2)
C21A H21A 0.9500
C22A C23A 1.35(2)
C22A H22A 0.9500
C23A C24A 1.39(2)
C23A C28A 1.49(2)
C24A C25A 1.38(2)
C24A H24A 0.9500
C25A H25A 0.9500
C26A N2A 1.29(2)
C26A C27A 1.38(2)
C26A H26A 0.9500
C27A C28A 1.37(2)
C27A H27A 0.9500
C28A C29A 1.40(2)
C29A C30A 1.39(2)
C29A H29A 0.9500
C30A N2A 1.37(2)
C30A H30A 0.9500
C31A C32A 1.37(2)
C31A C36A 1.41(2)
C32A C33A 1.39(2)
C32A H32A 0.9500
C33A C34A 1.40(3)
C33A H33A 0.9500
C34A C35A 1.41(3)
C34A H34A 0.9500
C35A C36A 1.38(2)
C35A H35A 0.9500
C36A H36A 0.9500
C1B C2B 1.36(2)
C1B C3B 1.49(2)
C1B C14B 1.50(2)
C2B C31B 1.49(2)
C2B C20B 1.509(19)
C3B C8B 1.36(2)
C3B C4B 1.38(2)
C4B C5B 1.41(2)
C4B H4B 0.9500
C5B C6B 1.37(2)
C5B H5B 0.9500
C6B C7B 1.334(19)
C6B C11B 1.509(19)
C7B C8B 1.41(2)
C7B H7B 0.9500
C8B H8B 0.9500
C9B N1B 1.33(2)
C9B C10B 1.41(2)
C9B H9B 0.9500
C10B C11B 1.37(2)
C10B H10B 0.9500
C11B C12B 1.39(2)
C12B C13B 1.37(2)
C12B H12B 0.9500
C13B N1B 1.35(2)
C13B H13B 0.9500
C14B C19B 1.37(2)
C14B C15B 1.37(2)
C15B C16B 1.39(2)
C15B H15B 0.9500
C16B C17B 1.36(3)
C16B H16B 0.9500
C17B C18B 1.40(3)
C17B H17B 0.9500
C18B C19B 1.42(2)
C18B H18B 0.9500
C19B H19B 0.9500
C20B C25B 1.34(2)
C20B C21B 1.36(2)
C21B C22B 1.45(2)
C21B H21B 0.9500
C22B C23B 1.36(2)
C22B H22B 0.9500
C23B C24B 1.42(2)
C23B C28B 1.495(19)
C24B C25B 1.41(2)
C24B H24B 0.9500
C25B H25B 0.9500
C26B N2B 1.34(2)
C26B C27B 1.40(2)
C26B H26B 0.9500
C27B C28B 1.38(2)
C27B H27B 0.9500
C28B C29B 1.39(2)
C29B C30B 1.39(2)
C29B H29B 0.9500
C30B N2B 1.30(2)
C30B H30B 0.9500
C31B C36B 1.39(2)
C31B C32B 1.41(2)
C32B C33B 1.39(2)
C32B H32B 0.9500
C33B C34B 1.35(3)
C33B H33B 0.9500
C34B C35B 1.40(3)
C34B H34B 0.9500
C35B C36B 1.36(2)
C35B H35B 0.9500
C36B H36B 0.9500
C14A C19A 1.39(2)
C14A C15A 1.40(2)
C15A C16A 1.39(2)
C15A H15A 0.9500
C16A C17A 1.39(2)
C16A H16A 0.9500
C17A C18A 1.41(2)
C17A H17A 0.9500
C18A C19A 1.38(2)
C18A H18A 0.9500
C19A H19A 0.9500
C14Z C19Z 1.39(2)
C14Z C15Z 1.40(2)
C15Z C16Z 1.39(3)
C15Z H15Z 0.9500
C16Z C17Z 1.40(3)
C16Z H16Z 0.9500
C17Z C18Z 1.39(3)
C17Z H17Z 0.9500
C18Z C19Z 1.39(3)
C18Z H18Z 0.9500
C19Z H19Z 0.9500
